data_7231236
loop_
_publ_author_name
'Beebeejaun-Boodoo, B. M. P.'
'Erasmus, R.'
'Rademeyer, M.'

_publ_section_title
;
 Tetrahalometallate salts of N-(4-picolinium)-1,8-naphthalimide:
 structures and solid-state fluorescence
;
_journal_issue 33
_journal_name_full CrystEngComm
_journal_page_first 4875
_journal_paper_doi 10.1039/C8CE00292D
_journal_volume 20
_journal_year 2018
_chemical_formula_moiety '2(C18 H13 N2 O2), Br4 Co'
_chemical_formula_sum 'C36 H26 Br4 Co N4 O4'
_chemical_formula_weight 957.14
_space_group_crystal_system triclinic
_space_group_IT_number 2
_space_group_name_Hall '-P 1'
_space_group_name_H-M_alt 'P -1'
_symmetry_space_group_name_Hall '-P 1'
_symmetry_space_group_name_H-M 'P -1'
_atom_sites_solution_hydrogens mixed
_audit_creation_method SHELXL-2013
_audit_update_record
;
2018-02-20 deposited with the CCDC.
2018-07-25 downloaded from the CCDC.
;
_cell_angle_alpha 102.650(10)
_cell_angle_beta 100.863(9)
_cell_angle_gamma 93.145(9)
_cell_formula_units_Z 2
_cell_length_a 7.933(2)
_cell_length_b 14.728(4)
_cell_length_c 14.966(5)
_cell_measurement_reflns_used 8989
_cell_measurement_temperature 296(2)
_cell_measurement_theta_max 25.67
_cell_measurement_theta_min 2.63
_cell_volume 1667.1(8)
_computing_cell_refinement 'SAINT (Bruker, 2014)'
_computing_data_collection 'APEX2 (Bruker, 2014)'
_computing_data_reduction 'SAINT (Bruker, 2014)'
_computing_molecular_graphics
;
 ORTEP-3 for Windows (Farrugia, 1997), POV-RAY (Cason, 2004),
 Mercury (Macrae <i>et al</i>., 2008)
;
_computing_publication_material 'SHELXL-2014, PLATON (Spek, 2009)'
_computing_structure_refinement 'SHELXTL, SHELXL-2014/7 (Sheldrick, 2015)'
_computing_structure_solution 'SHELXTS (Sheldrick, 2015)'
_diffrn_ambient_temperature 296(2)
_diffrn_measured_fraction_theta_full 0.999
_diffrn_measured_fraction_theta_max 1.000
_diffrn_measurement_device_type 'Bruker kappa, Photon 100 CMOS'
_diffrn_measurement_method '\f and \w scans'
_diffrn_radiation_monochromator graphite
_diffrn_radiation_source 'fine-focus sealed tube'
_diffrn_radiation_type MoK\a
_diffrn_radiation_wavelength 0.71073
_diffrn_reflns_av_R_equivalents 0.1014
_diffrn_reflns_av_unetI/netI 0.0675
_diffrn_reflns_Laue_measured_fraction_full 0.999
_diffrn_reflns_Laue_measured_fraction_max 1.000
_diffrn_reflns_limit_h_max 9
_diffrn_reflns_limit_h_min -9
_diffrn_reflns_limit_k_max 18
_diffrn_reflns_limit_k_min -18
_diffrn_reflns_limit_l_max 18
_diffrn_reflns_limit_l_min -18
_diffrn_reflns_number 49749
_diffrn_reflns_point_group_measured_fraction_full 0.999
_diffrn_reflns_point_group_measured_fraction_max 1.000
_diffrn_reflns_theta_full 25.242
_diffrn_reflns_theta_max 26.372
_diffrn_reflns_theta_min 2.238
_exptl_absorpt_coefficient_mu 5.356
_exptl_absorpt_correction_T_max 0.898
_exptl_absorpt_correction_T_min 0.464
_exptl_absorpt_correction_type multi-scan
_exptl_absorpt_process_details 'SADABS (Bruker, 2014)'
_exptl_crystal_colour blue
_exptl_crystal_density_diffrn 1.907
_exptl_crystal_description plate
_exptl_crystal_F_000 938
_exptl_crystal_size_max 0.287
_exptl_crystal_size_mid 0.121
_exptl_crystal_size_min 0.020
_refine_diff_density_max 1.156
_refine_diff_density_min -0.591
_refine_diff_density_rms 0.151
_refine_ls_extinction_method none
_refine_ls_goodness_of_fit_ref 1.029
_refine_ls_hydrogen_treatment mixed
_refine_ls_matrix_type full
_refine_ls_number_parameters 450
_refine_ls_number_reflns 6816
_refine_ls_number_restraints 132
_refine_ls_restrained_S_all 1.020
_refine_ls_R_factor_all 0.0820
_refine_ls_R_factor_gt 0.0458
_refine_ls_shift/su_max 0.001
_refine_ls_shift/su_mean 0.000
_refine_ls_structure_factor_coef Fsqd
_refine_ls_weighting_details
;
 w=1/[\s^2^(Fo^2^)+(0.0752P)^2^]
 where P=(Fo^2^+2Fc^2^)/3
;
_refine_ls_weighting_scheme calc
_refine_ls_wR_factor_gt 0.1176
_refine_ls_wR_factor_ref 0.1303
_reflns_Friedel_coverage 0.000
_reflns_number_gt 4802
_reflns_number_total 6816
_reflns_threshold_expression 'I > 2\s(I)'
_cod_data_source_file c8ce00292d2.cif
_cod_data_source_block shelx_CCDC4
_cod_depositor_comments 'Adding full bibliography for 7231232--7231241.cif.'
_cod_original_cell_volume 1667.0(9)
_cod_database_code 7231236
_shelx_space_group_comment
;
The symmetry employed for this shelxl refinement is uniquely defined
by the following loop, which should always be used as a source of
symmetry information in preference to the above space-group names.
They are only intended as comments.
;
_shelxl_version_number 2013-2

loop_
_space_group_symop_operation_xyz
'x, y, z'
'-x, -y, -z'

loop_
_atom_site_label
_atom_site_type_symbol
_atom_site_fract_x
_atom_site_fract_y
_atom_site_fract_z
_atom_site_U_iso_or_equiv
_atom_site_adp_type
_atom_site_occupancy
_atom_site_site_symmetry_order
_atom_site_calc_flag
_atom_site_refinement_flags_posn
_atom_site_refinement_flags_adp
Br1 Br 0.78538(6) 0.54881(3) -0.04180(4) 0.02614(15) Uani 1 1 d . U
Br2 Br 0.73258(6) 0.81416(3) -0.01762(4) 0.03014(16) Uani 1 1 d . U
Br3 Br 1.16936(7) 0.74952(4) 0.09334(4) 0.03540(17) Uani 1 1 d . U
Br4 Br 0.77289(9) 0.69421(5) 0.20477(5) 0.0478(2) Uani 1 1 d . U
Co1 Co 0.86424(8) 0.70214(5) 0.06421(5) 0.02481(19) Uani 1 1 d . U
O1 O 0.3283(4) 0.0359(2) 0.2227(3) 0.0309(9) Uani 1 1 d . U
O3 O 0.3116(4) 0.3318(2) 0.2893(3) 0.0337(9) Uani 1 1 d . U
O2 O 0.8666(4) 0.0059(2) 0.3720(2) 0.0271(8) Uani 1 1 d . U
O4 O 0.8514(4) 0.2835(3) 0.4188(3) 0.0367(9) Uani 1 1 d . U
N2 N 0.5920(5) 0.0154(3) 0.3002(3) 0.0202(9) Uani 1 1 d . U
N4 N 0.5793(5) 0.3048(3) 0.3560(3) 0.0201(9) Uani 1 1 d . U
N1 N 0.8776(5) 0.1124(3) 0.0608(3) 0.0293(10) Uani 1 1 d . U
N3 N 0.8521(5) 0.4210(3) 0.1222(3) 0.0304(11) Uani 1 1 d . U
C5 C 0.9739(7) 0.0662(4) 0.1165(4) 0.0316(13) Uani 1 1 d . U
H5 H 1.0927 0.0686 0.1209 0.038 Uiso 1 1 calc R U
C1 C 0.7060(6) 0.1128(4) 0.0530(4) 0.0308(13) Uani 1 1 d . U
H1 H 0.6431 0.1459 0.0143 0.037 Uiso 1 1 calc R U
C20 C 0.5995(7) 0.3646(4) 0.1585(4) 0.0316(13) Uani 1 1 d . U
H20 H 0.4803 0.3619 0.1520 0.038 Uiso 1 1 calc R U
C18 C 0.5184(6) 0.1093(3) 0.4712(4) 0.0199(10) Uani 1 1 d . U
C4 C 0.8955(6) 0.0154(3) 0.1668(4) 0.0275(12) Uani 1 1 d . U
H4 H 0.9607 -0.0174 0.2049 0.033 Uiso 1 1 calc R U
C6 C 0.6284(6) -0.0442(3) 0.2130(4) 0.0275(12) Uani 1 1 d . U
H6A H 0.5209 -0.0754 0.1730 0.033 Uiso 1 1 calc R U
H6B H 0.7003 -0.0918 0.2289 0.033 Uiso 1 1 calc R U
C19 C 0.6801(7) 0.4168(4) 0.1109(4) 0.0346(13) Uani 1 1 d . U
H19 H 0.6166 0.4488 0.0712 0.042 Uiso 1 1 calc R U
C8 C 0.3942(6) 0.0972(3) 0.3868(4) 0.0206(10) Uani 1 1 d . U
C12 C 0.4778(6) 0.1516(3) 0.5579(4) 0.0231(11) Uani 1 1 d . U
C3 C 0.7185(6) 0.0132(3) 0.1605(4) 0.0235(11) Uani 1 1 d . U
C7 C 0.4308(6) 0.0487(3) 0.2978(4) 0.0220(11) Uani 1 1 d . U
C11 C 0.3127(6) 0.1822(3) 0.5576(4) 0.0284(12) Uani 1 1 d . U
H11 H 0.2834 0.2101 0.6139 0.034 Uiso 1 1 calc R U
C21 C 0.6949(7) 0.3152(3) 0.2170(4) 0.0289(12) Uani 1 1 d . U
C27 C 0.2321(6) 0.4112(3) 0.4644(4) 0.0239(11) Uani 1 1 d . U
H27 H 0.1468 0.4086 0.4117 0.029 Uiso 1 1 calc R U
C9 C 0.2334(6) 0.1298(3) 0.3906(4) 0.0265(12) Uani 1 1 d . U
H9 H 0.1516 0.1234 0.3357 0.032 Uiso 1 1 calc R U
C34 C 0.6839(6) 0.3511(3) 0.5259(4) 0.0226(11) Uani 1 1 d . U
C14 C 0.7650(6) 0.1326(3) 0.6369(4) 0.0277(12) Uani 1 1 d . U
H14 H 0.8473 0.1400 0.6919 0.033 Uiso 1 1 calc R U
C28 C 0.2010(7) 0.4467(3) 0.5534(4) 0.0302(12) Uani 1 1 d . U
H28 H 0.0953 0.4688 0.5595 0.036 Uiso 1 1 calc R U
C30 C 0.4877(7) 0.4185(3) 0.6244(4) 0.0265(11) Uani 1 1 d . U
C2 C 0.6256(6) 0.0632(3) 0.1034(4) 0.0286(12) Uani 1 1 d . U
H2 H 0.5072 0.0632 0.0992 0.034 Uiso 1 1 calc R U
C36 C 0.5208(6) 0.3831(3) 0.5348(4) 0.0224(10) Uani 1 1 d . U
C25 C 0.4181(6) 0.3389(3) 0.3614(4) 0.0227(11) Uani 1 1 d . U
C16 C 0.6844(6) 0.0787(3) 0.4692(4) 0.0201(10) Uani 1 1 d . U
C22 C 0.8772(7) 0.3215(4) 0.2261(4) 0.0341(13) Uani 1 1 d . U
H22 H 0.9453 0.2897 0.2642 0.041 Uiso 1 1 calc R U
C15 C 0.8047(6) 0.0906(3) 0.5513(4) 0.0244(11) Uani 1 1 d . U
H15 H 0.9134 0.0705 0.5497 0.029 Uiso 1 1 calc R U
C10 C 0.1946(6) 0.1715(3) 0.4754(4) 0.0296(12) Uani 1 1 d . U
H10 H 0.0866 0.1927 0.4767 0.036 Uiso 1 1 calc R U
C32 C 0.7742(7) 0.3897(4) 0.6937(4) 0.0331(13) Uani 1 1 d . U
H32 H 0.8593 0.3918 0.7464 0.040 Uiso 1 1 calc R U
C26 C 0.3907(6) 0.3798(3) 0.4547(4) 0.0206(10) Uani 1 1 d . U
C13 C 0.6051(7) 0.1629(3) 0.6405(4) 0.0279(12) Uani 1 1 d . U
H13 H 0.5804 0.1912 0.6979 0.034 Uiso 1 1 calc R U
C35 C 0.7145(6) 0.3122(3) 0.4335(4) 0.0244(11) Uani 1 1 d . U
C23 C 0.9486(7) 0.3757(4) 0.1772(4) 0.0365(14) Uani 1 1 d . U
H23 H 1.0676 0.3811 0.1825 0.044 Uiso 1 1 calc R U
C33 C 0.8064(7) 0.3546(3) 0.6046(4) 0.0328(13) Uani 1 1 d . U
H33 H 0.9129 0.3333 0.5987 0.039 Uiso 1 1 calc R U
C17 C 0.7268(6) 0.0324(3) 0.3806(4) 0.0211(10) Uani 1 1 d . U
C29 C 0.3245(7) 0.4495(3) 0.6323(4) 0.0326(13) Uani 1 1 d . U
H29 H 0.3003 0.4719 0.6911 0.039 Uiso 1 1 calc R U
C31 C 0.6177(8) 0.4211(4) 0.7037(4) 0.0387(13) Uani 1 1 d . U
H31 H 0.5971 0.4442 0.7633 0.046 Uiso 1 1 calc R U
C24 C 0.6050(7) 0.2542(3) 0.2665(4) 0.0313(12) Uani 1 1 d . U
H24A H 0.4939 0.2276 0.2272 0.038 Uiso 1 1 calc R U
H24B H 0.6731 0.2029 0.2754 0.038 Uiso 1 1 calc R U
H3N H 0.909(8) 0.453(4) 0.077(4) 0.056(18) Uiso 1 1 d . .
H1N H 0.934(8) 0.142(4) 0.023(4) 0.06(2) Uiso 1 1 d . .

loop_
_atom_site_aniso_label
_atom_site_aniso_U_11
_atom_site_aniso_U_22
_atom_site_aniso_U_33
_atom_site_aniso_U_23
_atom_site_aniso_U_13
_atom_site_aniso_U_12
Br1 0.0248(3) 0.0275(3) 0.0268(3) 0.0089(2) 0.0034(2) 0.0053(2)
Br2 0.0281(3) 0.0277(3) 0.0346(4) 0.0109(2) 0.0012(2) 0.0069(2)
Br3 0.0276(3) 0.0470(3) 0.0311(4) 0.0162(3) -0.0019(2) -0.0011(2)
Br4 0.0627(4) 0.0582(4) 0.0329(4) 0.0170(3) 0.0258(3) 0.0147(3)
Co1 0.0272(4) 0.0283(4) 0.0207(4) 0.0085(3) 0.0050(3) 0.0062(3)
O1 0.0192(17) 0.042(2) 0.031(2) 0.0136(18) -0.0024(16) 0.0027(16)
O3 0.0285(19) 0.041(2) 0.030(2) 0.0104(18) -0.0023(17) 0.0077(17)
O2 0.0202(17) 0.036(2) 0.028(2) 0.0120(17) 0.0061(15) 0.0105(15)
O4 0.0250(19) 0.045(2) 0.045(3) 0.0191(19) 0.0087(18) 0.0131(17)
N2 0.0173(19) 0.023(2) 0.022(2) 0.0105(18) 0.0024(16) 0.0020(16)
N4 0.022(2) 0.0184(19) 0.021(2) 0.0051(17) 0.0045(17) 0.0045(16)
N1 0.026(2) 0.038(3) 0.024(3) 0.006(2) 0.007(2) 0.003(2)
N3 0.026(2) 0.034(2) 0.036(3) 0.016(2) 0.009(2) 0.0049(19)
C5 0.027(3) 0.042(3) 0.024(3) 0.006(3) 0.001(2) 0.004(2)
C1 0.025(3) 0.034(3) 0.033(3) 0.010(3) 0.001(2) 0.005(2)
C20 0.025(3) 0.035(3) 0.033(4) 0.009(3) 0.003(2) 0.007(2)
C18 0.019(2) 0.015(2) 0.028(3) 0.013(2) 0.003(2) 0.0002(18)
C4 0.025(3) 0.033(3) 0.025(3) 0.008(2) 0.003(2) 0.012(2)
C6 0.027(3) 0.026(3) 0.030(3) 0.010(2) 0.004(2) 0.006(2)
C19 0.036(3) 0.040(3) 0.030(3) 0.013(3) 0.006(3) 0.004(3)
C8 0.016(2) 0.017(2) 0.031(3) 0.011(2) 0.003(2) -0.0013(18)
C12 0.026(2) 0.016(2) 0.030(3) 0.009(2) 0.007(2) 0.001(2)
C3 0.025(2) 0.022(2) 0.019(3) -0.001(2) 0.001(2) 0.004(2)
C7 0.017(2) 0.021(2) 0.030(3) 0.013(2) 0.003(2) 0.0013(19)
C11 0.034(3) 0.015(2) 0.041(3) 0.009(2) 0.016(2) 0.003(2)
C21 0.036(3) 0.026(3) 0.026(3) 0.004(2) 0.011(2) 0.004(2)
C27 0.022(2) 0.021(2) 0.033(3) 0.013(2) 0.006(2) 0.004(2)
C9 0.018(2) 0.025(3) 0.037(3) 0.012(2) -0.001(2) 0.004(2)
C34 0.027(2) 0.017(2) 0.024(3) 0.008(2) 0.001(2) -0.005(2)
C14 0.030(3) 0.029(3) 0.024(3) 0.014(2) -0.003(2) -0.003(2)
C28 0.035(3) 0.024(3) 0.040(4) 0.013(3) 0.017(3) 0.007(2)
C30 0.036(3) 0.017(2) 0.025(3) 0.005(2) 0.004(2) -0.003(2)
C2 0.024(3) 0.035(3) 0.029(3) 0.012(2) 0.004(2) 0.006(2)
C36 0.024(2) 0.014(2) 0.031(3) 0.012(2) 0.004(2) -0.0023(19)
C25 0.022(2) 0.015(2) 0.032(3) 0.011(2) 0.005(2) 0.0001(19)
C16 0.019(2) 0.019(2) 0.026(3) 0.013(2) 0.005(2) 0.0017(19)
C22 0.038(3) 0.039(3) 0.027(3) 0.010(3) 0.006(3) 0.004(3)
C15 0.019(2) 0.026(3) 0.030(3) 0.013(2) 0.002(2) 0.001(2)
C10 0.018(2) 0.022(3) 0.053(4) 0.014(3) 0.010(2) 0.007(2)
C32 0.033(3) 0.038(3) 0.025(3) 0.016(3) -0.008(2) -0.007(2)
C26 0.020(2) 0.016(2) 0.029(3) 0.010(2) 0.005(2) 0.0028(19)
C13 0.037(3) 0.019(2) 0.029(3) 0.008(2) 0.009(2) -0.003(2)
C35 0.020(2) 0.020(2) 0.037(3) 0.017(2) 0.003(2) 0.001(2)
C23 0.025(3) 0.049(3) 0.034(4) 0.009(3) 0.005(2) 0.001(2)
C33 0.027(3) 0.029(3) 0.041(3) 0.015(3) -0.004(2) -0.005(2)
C17 0.014(2) 0.023(2) 0.031(3) 0.019(2) 0.001(2) 0.0049(19)
C29 0.046(3) 0.024(3) 0.031(3) 0.004(2) 0.018(3) 0.002(2)
C31 0.050(3) 0.032(3) 0.033(3) 0.008(3) 0.004(3) -0.002(3)
C24 0.030(3) 0.026(3) 0.036(3) 0.007(2) 0.007(2) -0.001(2)

loop_
_atom_type_symbol
_atom_type_description
_atom_type_scat_dispersion_real
_atom_type_scat_dispersion_imag
_atom_type_scat_source
C C 0.0033 0.0016 'International Tables Vol C Tables 4.2.6.8 and 6.1.1.4'
H H 0.0000 0.0000 'International Tables Vol C Tables 4.2.6.8 and 6.1.1.4'
N N 0.0061 0.0033 'International Tables Vol C Tables 4.2.6.8 and 6.1.1.4'
O O 0.0106 0.0060 'International Tables Vol C Tables 4.2.6.8 and 6.1.1.4'
Co Co 0.3494 0.9721 'International Tables Vol C Tables 4.2.6.8 and 6.1.1.4'
Br Br -0.2901 2.4595 'International Tables Vol C Tables 4.2.6.8 and 6.1.1.4'

loop_
_geom_angle_atom_site_label_1
_geom_angle_atom_site_label_2
_geom_angle_atom_site_label_3
_geom_angle
Br4 Co1 Br3 111.35(4)
Br4 Co1 Br2 115.65(4)
Br3 Co1 Br2 103.97(3)
Br4 Co1 Br1 106.96(4)
Br3 Co1 Br1 112.29(3)
Br2 Co1 Br1 106.64(4)
C7 N2 C17 124.9(4)
C7 N2 C6 118.8(4)
C17 N2 C6 116.2(4)
C35 N4 C25 124.1(4)
C35 N4 C24 117.3(4)
C25 N4 C24 118.5(4)
C5 N1 C1 122.9(5)
C23 N3 C19 122.9(5)
N1 C5 C4 119.4(5)
N1 C1 C2 118.5(5)
C19 C20 C21 120.5(5)
C12 C18 C8 120.4(4)
C12 C18 C16 119.5(5)
C8 C18 C16 120.1(5)
C5 C4 C3 119.8(5)
N2 C6 C3 111.4(4)
N3 C19 C20 118.9(5)
C9 C8 C18 118.8(5)
C9 C8 C7 120.2(5)
C18 C8 C7 120.9(4)
C11 C12 C13 122.9(5)
C11 C12 C18 118.2(5)
C13 C12 C18 118.8(5)
C2 C3 C4 118.6(5)
C2 C3 C6 120.6(4)
C4 C3 C6 120.8(4)
O1 C7 N2 119.5(5)
O1 C7 C8 123.8(4)
N2 C7 C8 116.8(4)
C10 C11 C12 120.9(5)
C20 C21 C22 118.4(5)
C20 C21 C24 120.5(5)
C22 C21 C24 121.1(5)
C26 C27 C28 119.8(5)
C10 C9 C8 120.6(5)
C33 C34 C36 119.5(5)
C33 C34 C35 121.4(5)
C36 C34 C35 119.1(4)
C13 C14 C15 120.4(5)
C29 C28 C27 121.0(5)
C36 C30 C31 119.1(5)
C36 C30 C29 119.0(5)
C31 C30 C29 121.9(5)
C1 C2 C3 120.9(5)
C30 C36 C26 119.5(5)
C30 C36 C34 119.6(5)
C26 C36 C34 120.9(5)
O3 C25 N4 118.8(5)
O3 C25 C26 124.6(4)
N4 C25 C26 116.6(4)
C15 C16 C18 119.9(5)
C15 C16 C17 119.9(4)
C18 C16 C17 120.2(4)
C23 C22 C21 117.8(5)
C16 C15 C14 120.7(5)
C11 C10 C9 121.1(5)
C31 C32 C33 120.2(5)
C27 C26 C36 120.3(5)
C27 C26 C25 119.0(4)
C36 C26 C25 120.6(4)
C14 C13 C12 120.7(5)
O4 C35 N4 117.8(5)
O4 C35 C34 123.7(5)
N4 C35 C34 118.5(4)
N3 C23 C22 121.6(5)
C34 C33 C32 121.1(5)
O2 C17 N2 118.6(5)
O2 C17 C16 124.7(4)
N2 C17 C16 116.7(4)
C28 C29 C30 120.4(5)
C32 C31 C30 120.5(6)
N4 C24 C21 112.6(4)

loop_
_geom_bond_atom_site_label_1
_geom_bond_atom_site_label_2
_geom_bond_distance
Br1 Co1 2.4309(10)
Br2 Co1 2.4299(10)
Br3 Co1 2.4122(11)
Br4 Co1 2.3742(11)
O1 C7 1.226(6)
O3 C25 1.219(6)
O2 C17 1.216(5)
O4 C35 1.227(6)
N2 C7 1.391(6)
N2 C17 1.417(6)
N2 C6 1.492(7)
N4 C35 1.403(6)
N4 C25 1.409(6)
N4 C24 1.440(7)
N1 C5 1.344(7)
N1 C1 1.345(6)
N3 C23 1.330(7)
N3 C19 1.339(7)
C5 C4 1.373(7)
C1 C2 1.371(7)
C20 C19 1.365(7)
C20 C21 1.400(7)
C18 C12 1.414(7)
C18 C8 1.418(7)
C18 C16 1.419(6)
C4 C3 1.387(7)
C6 C3 1.509(7)
C8 C9 1.394(7)
C8 C7 1.457(7)
C12 C11 1.408(7)
C12 C13 1.412(7)
C3 C2 1.382(7)
C11 C10 1.372(8)
C21 C22 1.422(7)
C21 C24 1.512(7)
C27 C26 1.386(7)
C27 C28 1.393(7)
C9 C10 1.381(8)
C34 C33 1.368(7)
C34 C36 1.421(7)
C34 C35 1.447(7)
C14 C13 1.375(7)
C14 C15 1.396(7)
C28 C29 1.376(7)
C30 C36 1.407(7)
C30 C31 1.410(7)
C30 C29 1.413(7)
C36 C26 1.417(7)
C25 C26 1.455(7)
C16 C15 1.377(7)
C16 C17 1.461(7)
C22 C23 1.363(7)
C32 C31 1.372(8)
C32 C33 1.397(8)

loop_
_geom_torsion_atom_site_label_1
_geom_torsion_atom_site_label_2
_geom_torsion_atom_site_label_3
_geom_torsion_atom_site_label_4
_geom_torsion
C1 N1 C5 C4 1.3(8)
C5 N1 C1 C2 -0.6(8)
N1 C5 C4 C3 -0.8(8)
C7 N2 C6 C3 95.2(5)
C17 N2 C6 C3 -85.7(5)
C23 N3 C19 C20 0.8(9)
C21 C20 C19 N3 -1.1(8)
C12 C18 C8 C9 1.6(6)
C16 C18 C8 C9 -178.6(4)
C12 C18 C8 C7 -176.2(4)
C16 C18 C8 C7 3.6(6)
C8 C18 C12 C11 -0.9(6)
C16 C18 C12 C11 179.3(4)
C8 C18 C12 C13 -179.7(4)
C16 C18 C12 C13 0.5(6)
C5 C4 C3 C2 -0.3(8)
C5 C4 C3 C6 178.3(5)
N2 C6 C3 C2 -80.9(6)
N2 C6 C3 C4 100.5(5)
C17 N2 C7 O1 174.3(4)
C6 N2 C7 O1 -6.7(6)
C17 N2 C7 C8 -5.9(6)
C6 N2 C7 C8 173.0(4)
C9 C8 C7 O1 1.9(7)
C18 C8 C7 O1 179.7(4)
C9 C8 C7 N2 -177.8(4)
C18 C8 C7 N2 0.0(6)
C13 C12 C11 C10 178.6(4)
C18 C12 C11 C10 -0.2(7)
C19 C20 C21 C22 0.6(8)
C19 C20 C21 C24 -177.4(5)
C18 C8 C9 C10 -1.2(7)
C7 C8 C9 C10 176.6(4)
C26 C27 C28 C29 -1.2(7)
N1 C1 C2 C3 -0.5(8)
C4 C3 C2 C1 0.9(8)
C6 C3 C2 C1 -177.7(5)
C31 C30 C36 C26 179.7(4)
C29 C30 C36 C26 0.5(6)
C31 C30 C36 C34 -0.3(7)
C29 C30 C36 C34 -179.5(4)
C33 C34 C36 C30 0.4(6)
C35 C34 C36 C30 178.2(4)
C33 C34 C36 C26 -179.6(4)
C35 C34 C36 C26 -1.8(6)
C35 N4 C25 O3 177.4(4)
C24 N4 C25 O3 -6.4(6)
C35 N4 C25 C26 -3.3(6)
C24 N4 C25 C26 172.9(4)
C12 C18 C16 C15 -0.2(6)
C8 C18 C16 C15 180.0(4)
C12 C18 C16 C17 178.2(4)
C8 C18 C16 C17 -1.6(6)
C20 C21 C22 C23 0.1(8)
C24 C21 C22 C23 178.1(5)
C18 C16 C15 C14 0.1(7)
C17 C16 C15 C14 -178.4(4)
C13 C14 C15 C16 -0.2(7)
C12 C11 C10 C9 0.5(7)
C8 C9 C10 C11 0.2(7)
C28 C27 C26 C36 0.4(6)
C28 C27 C26 C25 177.2(4)
C30 C36 C26 C27 0.0(6)
C34 C36 C26 C27 180.0(4)
C30 C36 C26 C25 -176.7(4)
C34 C36 C26 C25 3.3(6)
O3 C25 C26 C27 1.7(7)
N4 C25 C26 C27 -177.5(4)
O3 C25 C26 C36 178.5(4)
N4 C25 C26 C36 -0.8(6)
C15 C14 C13 C12 0.5(7)
C11 C12 C13 C14 -179.4(4)
C18 C12 C13 C14 -0.7(6)
C25 N4 C35 O4 -176.7(4)
C24 N4 C35 O4 7.1(6)
C25 N4 C35 C34 4.8(6)
C24 N4 C35 C34 -171.5(4)
C33 C34 C35 O4 -2.8(7)
C36 C34 C35 O4 179.5(4)
C33 C34 C35 N4 175.7(4)
C36 C34 C35 N4 -2.1(6)
C19 N3 C23 C22 -0.1(9)
C21 C22 C23 N3 -0.4(9)
C36 C34 C33 C32 -0.4(7)
C35 C34 C33 C32 -178.1(4)
C31 C32 C33 C34 0.3(7)
C7 N2 C17 O2 -174.1(4)
C6 N2 C17 O2 6.9(6)
C7 N2 C17 C16 7.8(6)
C6 N2 C17 C16 -171.2(4)
C15 C16 C17 O2 -3.3(7)
C18 C16 C17 O2 178.2(4)
C15 C16 C17 N2 174.7(4)
C18 C16 C17 N2 -3.8(6)
C27 C28 C29 C30 1.7(7)
C36 C30 C29 C28 -1.3(7)
C31 C30 C29 C28 179.5(5)
C33 C32 C31 C30 -0.2(8)
C36 C30 C31 C32 0.2(7)
C29 C30 C31 C32 179.4(5)
C35 N4 C24 C21 -86.5(5)
C25 N4 C24 C21 97.0(5)
C20 C21 C24 N4 -88.5(6)
C22 C21 C24 N4 93.6(6)
